data_4122504
loop_
_publ_author_name
'Cherney, Emily C.'
'Lopchuk, Justin M.'
'Green, Jason C.'
'Baran, Phil S.'

_publ_section_title
;
 A unified approach to ent-atisane diterpenes and related alkaloids:
 synthesis of (-)-methyl atisenoate, (-)-isoatisine, and the hetidine
 skeleton.
;
_journal_issue 36
_journal_name_full 'Journal of the American Chemical Society'
_journal_page_first 12592
_journal_page_last 12595
_journal_paper_doi 10.1021/ja507321j
_journal_volume 136
_journal_year 2014
_chemical_absolute_configuration ad
_chemical_formula_moiety 'C21 H30 O3'
_chemical_formula_sum 'C21 H30 O3'
_chemical_formula_weight 330.45
_chemical_name_systematic ECC-9-020-1
_space_group_crystal_system orthorhombic
_space_group_IT_number 19
_space_group_name_Hall 'P 2ac 2ab'
_space_group_name_H-M_alt 'P 21 21 21'
_symmetry_space_group_name_Hall 'P 2ac 2ab'
_symmetry_space_group_name_H-M 'P 21 21 21'
_atom_sites_solution_hydrogens geom
_atom_sites_solution_primary direct
_atom_sites_solution_secondary dimap
_audit_creation_date 2013-11-04
_audit_creation_method
;
Olex2 1.2-beta
(compiled 2013.09.17 svn.r2790 for OlexSys, GUI svn.r4601)
;
_cell_angle_alpha 90
_cell_angle_beta 90
_cell_angle_gamma 90
_cell_formula_units_Z 4
_cell_length_a 7.3107(3)
_cell_length_b 9.0733(3)
_cell_length_c 26.4224(10)
_cell_measurement_reflns_used 8115
_cell_measurement_temperature 100
_cell_measurement_theta_max 68.255
_cell_measurement_theta_min 3.345
_cell_volume 1752.66(11)
_computing_cell_refinement 'Bruker Saint'
_computing_data_collection 'Bruker APEX2'
_computing_data_reduction 'Bruker Saint'
_computing_molecular_graphics
;
O. V. Dolomanov, L. J. Bourhis, R. J. Gildea, J. A. K. Howard and H. Puschmann,
OLEX2: a complete structure solution, refinement and analysis program.
J. Appl. Cryst. (2009). 42, 339-341.
;
_computing_publication_material
;
O. V. Dolomanov, L. J. Bourhis, R. J. Gildea, J. A. K. Howard and H. Puschmann,
OLEX2: a complete structure solution, refinement and analysis program.
J. Appl. Cryst. (2009). 42, 339-341.
;
_computing_structure_refinement
;
SHELXL, G.M. Sheldrick, Acta Cryst.
(2008). A64, 112-122
;
_computing_structure_solution
;
SHELX, G.M. Sheldrick, Acta Cryst.
(2008). A64, 112-122
;
_diffrn_ambient_temperature 100.0
_diffrn_detector 'Bruker APEX CCD'
_diffrn_detector_area_resol_mean 8.0
_diffrn_detector_type 'CCD Area Detector'
_diffrn_measured_fraction_theta_full 0.991
_diffrn_measured_fraction_theta_max 0.990
_diffrn_measurement_device 'Kappa Four-Circle Diffractometer'
_diffrn_measurement_device_type 'Bruker X8 APEX'
_diffrn_measurement_method '\w and \f scans'
_diffrn_radiation_monochromator 'Double Bounce Multilayer Mirrors'
_diffrn_radiation_probe x-ray
_diffrn_radiation_type CuK\a
_diffrn_radiation_wavelength 1.54178
_diffrn_radiation_xray_symbol K-L~3~
_diffrn_reflns_av_R_equivalents 0.0226
_diffrn_reflns_av_unetI/netI 0.0215
_diffrn_reflns_Laue_measured_fraction_full 0.991
_diffrn_reflns_Laue_measured_fraction_max 0.990
_diffrn_reflns_limit_h_max 8
_diffrn_reflns_limit_h_min -8
_diffrn_reflns_limit_k_max 10
_diffrn_reflns_limit_k_min -8
_diffrn_reflns_limit_l_max 31
_diffrn_reflns_limit_l_min -31
_diffrn_reflns_number 11352
_diffrn_reflns_point_group_measured_fraction_full 0.985
_diffrn_reflns_point_group_measured_fraction_max 0.984
_diffrn_reflns_theta_full 68.000
_diffrn_reflns_theta_max 68.250
_diffrn_reflns_theta_min 3.345
_diffrn_source 'Micro Focus Rotating Anode'
_diffrn_source_type 'Bruker FR-591'
_diffrn_standards_number 0
_exptl_absorpt_coefficient_mu 0.643
_exptl_absorpt_correction_T_max 0.7531
_exptl_absorpt_correction_T_min 0.6619
_exptl_absorpt_correction_type multi-scan
_exptl_absorpt_process_details
;
SADABS-2012/1 (Bruker,2012) was used for absorption correction.
wR2(int) was 0.1239 before and 0.0376 after correction.
The Ratio of minimum to maximum transmission is 0.8789.
The \l/2 correction factor is 0.0015.
;
_exptl_crystal_colour Colorless
_exptl_crystal_colour_primary Colorless
_exptl_crystal_density_diffrn 1.252
_exptl_crystal_density_method 'Not measured'
_exptl_crystal_description plate
_exptl_crystal_F_000 720
_exptl_crystal_size_max 0.18
_exptl_crystal_size_mid 0.09
_exptl_crystal_size_min 0.04
_refine_diff_density_max 0.184
_refine_diff_density_min -0.135
_refine_diff_density_rms 0.030
_refine_ls_abs_structure_details
;
 Flack x determined using 1279 quotients [(I+)-(I-)]/[(I+)+(I-)]
 (Parsons and Flack (2004), Acta Cryst. A60, s61).
;
_refine_ls_abs_structure_Flack 0.00(5)
_refine_ls_extinction_method none
_refine_ls_goodness_of_fit_ref 1.038
_refine_ls_hydrogen_treatment constr
_refine_ls_matrix_type full
_refine_ls_number_parameters 220
_refine_ls_number_reflns 3152
_refine_ls_number_restraints 0
_refine_ls_restrained_S_all 1.038
_refine_ls_R_factor_all 0.0270
_refine_ls_R_factor_gt 0.0263
_refine_ls_shift/su_max 0.000
_refine_ls_shift/su_mean 0.000
_refine_ls_structure_factor_coef Fsqd
_refine_ls_weighting_details 'w=1/[\s^2^(Fo^2^)+(0.0340P)^2^+0.4395P] where P=(Fo^2^+2Fc^2^)/3'
_refine_ls_weighting_scheme calc
_refine_ls_wR_factor_gt 0.0679
_refine_ls_wR_factor_ref 0.0687
_reflns_Friedel_coverage 0.701
_reflns_Friedel_fraction_full 0.977
_reflns_Friedel_fraction_max 0.976
_reflns_number_gt 3093
_reflns_number_total 3152
_reflns_threshold_expression 'I > 2\s(I)'
_cod_data_source_file ja507321j_si_003.cif
_cod_data_source_block Baran336
_cod_depositor_comments
;
The following automatic conversions were performed:

'_chemical_absolute_configuration' value 'AD' changed to 'ad'
according to
/home/saulius/struct/COD-crude-data--automatic-downloads/rss-feeds/ACS/lib/dictionaries/cif_core.dic
dictionary named 'cif_core.dic' version 2.4.2 from
2011-04-26.

'_diffrn_radiation_probe' value 'X-ray' changed to
'x-ray' according to
/home/saulius/struct/COD-crude-data--automatic-downloads/rss-feeds/ACS/lib/dictionaries/cif_core.dic
dictionary named 'cif_core.dic' version 2.4.2 from 2011-04-26.

Automatic conversion script
Id: cif_fix_values 2281 2013-09-26 08:29:07Z andrius 

 Adding full bibliography for 4122504--4122507.cif.
;
_cod_database_code 4122504
_shelxl_version_number 2013-3
_shelx_space_group_comment
;
The symmetry employed for this shelxl refinement is uniquely defined
by the following loop, which should always be used as a source of
symmetry information in preference to the above space-group names.
They are only intended as comments.
;
_shelx_estimated_absorpt_t_max 0.975
_shelx_estimated_absorpt_t_min 0.893
_olex2_refinement_description
;
1. Fixed Uiso
 At 1.2 times of:
  All C(H) groups, All C(H,H) groups
 At 1.5 times of:
  All C(H,H,H) groups
2.a Ternary CH refined with riding coordinates:
 C6(H6), C12(H12), C14(H14)
2.b Secondary CH2 refined with riding coordinates:
 C2(H2A,H2B), C4(H4A,H4B), C5(H5A,H5B), C8(H8A,H8B), C9(H9A,H9B), C10(H10A,
 H10B), C13(H13A,H13B), C16(H16A,H16B)
2.c X=CH2 refined with riding coordinates:
 C21(H21A,H21B)
2.d Idealised Me refined as rotating group:
 C18(H18A,H18B,H18C), C19(H19A,H19B,H19C), C20(H20A,H20B,H20C)
;

loop_
_space_group_symop_operation_xyz
'x, y, z'
'-x+1/2, -y, z+1/2'
'-x, y+1/2, -z+1/2'
'x+1/2, -y+1/2, -z'

loop_
_atom_site_label
_atom_site_type_symbol
_atom_site_fract_x
_atom_site_fract_y
_atom_site_fract_z
_atom_site_U_iso_or_equiv
_atom_site_adp_type
_atom_site_occupancy
_atom_site_site_symmetry_order
_atom_site_calc_flag
_atom_site_refinement_flags_posn
_atom_site_refinement_flags_adp
O1 O 0.5306(2) 0.36534(16) -0.03199(5) 0.0289(3) Uani 1 1 d . .
O2 O 0.74704(18) -0.15199(14) 0.18843(5) 0.0244(3) Uani 1 1 d . .
O3 O 0.94800(16) 0.00595(13) 0.15464(4) 0.0181(3) Uani 1 1 d . .
C1 C 0.5301(3) 0.41382(18) 0.01096(6) 0.0185(4) Uani 1 1 d . .
C2 C 0.6956(2) 0.41605(19) 0.04500(6) 0.0166(3) Uani 1 1 d . .
H2A H 0.7906 0.4808 0.0302 0.020 Uiso 1 1 calc R U
H2B H 0.7469 0.3154 0.0478 0.020 Uiso 1 1 calc R U
C3 C 0.6425(2) 0.47285(18) 0.09801(6) 0.0137(3) Uani 1 1 d . .
C4 C 0.8038(2) 0.47333(18) 0.13475(6) 0.0157(3) Uani 1 1 d . .
H4A H 0.7721 0.5347 0.1645 0.019 Uiso 1 1 calc R U
H4B H 0.9107 0.5190 0.1179 0.019 Uiso 1 1 calc R U
C5 C 0.8563(2) 0.31894(18) 0.15284(6) 0.0143(3) Uani 1 1 d . .
H5A H 0.9597 0.3256 0.1769 0.017 Uiso 1 1 calc R U
H5B H 0.8959 0.2586 0.1236 0.017 Uiso 1 1 calc R U
C6 C 0.6917(2) 0.24513(17) 0.17885(6) 0.0129(3) Uani 1 1 d . .
H6 H 0.6475 0.3208 0.2035 0.015 Uiso 1 1 calc R U
C7 C 0.7313(2) 0.10665(19) 0.21227(6) 0.0154(3) Uani 1 1 d . .
C8 C 0.5539(2) 0.06406(19) 0.23970(6) 0.0194(4) Uani 1 1 d . .
H8A H 0.5758 -0.0269 0.2595 0.023 Uiso 1 1 calc R U
H8B H 0.5217 0.1433 0.2639 0.023 Uiso 1 1 calc R U
C9 C 0.3924(2) 0.0385(2) 0.20427(7) 0.0200(4) Uani 1 1 d . .
H9A H 0.2814 0.0169 0.2244 0.024 Uiso 1 1 calc R U
H9B H 0.4177 -0.0477 0.1824 0.024 Uiso 1 1 calc R U
C10 C 0.3588(2) 0.17424(19) 0.17133(6) 0.0164(3) Uani 1 1 d . .
H10A H 0.3168 0.2561 0.1932 0.020 Uiso 1 1 calc R U
H10B H 0.2593 0.1520 0.1471 0.020 Uiso 1 1 calc R U
C11 C 0.5289(2) 0.22551(18) 0.14144(6) 0.0133(3) Uani 1 1 d . .
C12 C 0.4816(2) 0.38175(17) 0.12031(5) 0.0129(3) Uani 1 1 d . .
H12 H 0.4388 0.4393 0.1503 0.015 Uiso 1 1 calc R U
C13 C 0.3178(2) 0.38359(19) 0.08274(6) 0.0168(3) Uani 1 1 d . .
H13A H 0.2903 0.2817 0.0718 0.020 Uiso 1 1 calc R U
H13B H 0.2081 0.4232 0.1000 0.020 Uiso 1 1 calc R U
C14 C 0.3620(2) 0.47952(19) 0.03589(6) 0.0165(3) Uani 1 1 d . .
H14 H 0.2563 0.4826 0.0119 0.020 Uiso 1 1 calc R U
C15 C 0.4149(2) 0.63241(19) 0.05299(6) 0.0167(3) Uani 1 1 d . .
C16 C 0.5691(2) 0.62999(19) 0.09051(6) 0.0172(3) Uani 1 1 d . .
H16A H 0.5256 0.6692 0.1233 0.021 Uiso 1 1 calc R U
H16B H 0.6692 0.6944 0.0784 0.021 Uiso 1 1 calc R U
C17 C 0.8042(2) -0.02829(18) 0.18395(6) 0.0157(3) Uani 1 1 d . .
C18 C 1.0228(3) -0.1128(2) 0.12500(6) 0.0215(4) Uani 1 1 d . .
H18A H 0.9338 -0.1428 0.0992 0.032 Uiso 1 1 calc R U
H18B H 1.0499 -0.1967 0.1471 0.032 Uiso 1 1 calc R U
H18C H 1.1355 -0.0798 0.1084 0.032 Uiso 1 1 calc R U
C19 C 0.8762(2) 0.1443(2) 0.25287(6) 0.0205(4) Uani 1 1 d . .
H19A H 0.9945 0.1619 0.2365 0.031 Uiso 1 1 calc R U
H19B H 0.8875 0.0619 0.2766 0.031 Uiso 1 1 calc R U
H19C H 0.8386 0.2331 0.2712 0.031 Uiso 1 1 calc R U
C20 C 0.5721(2) 0.11123(18) 0.09980(6) 0.0157(3) Uani 1 1 d . .
H20A H 0.6968 0.1269 0.0873 0.024 Uiso 1 1 calc R U
H20B H 0.4852 0.1227 0.0718 0.024 Uiso 1 1 calc R U
H20C H 0.5617 0.0116 0.1138 0.024 Uiso 1 1 calc R U
C21 C 0.3338(3) 0.7546(2) 0.03536(7) 0.0229(4) Uani 1 1 d . .
H21A H 0.3734 0.8488 0.0466 0.028 Uiso 1 1 calc R U
H21B H 0.2368 0.7470 0.0116 0.028 Uiso 1 1 calc R U

loop_
_atom_site_aniso_label
_atom_site_aniso_U_11
_atom_site_aniso_U_22
_atom_site_aniso_U_33
_atom_site_aniso_U_23
_atom_site_aniso_U_13
_atom_site_aniso_U_12
O1 0.0355(8) 0.0334(7) 0.0177(6) -0.0082(5) -0.0026(6) 0.0090(7)
O2 0.0250(7) 0.0159(6) 0.0323(7) 0.0028(5) 0.0034(5) -0.0004(5)
O3 0.0162(6) 0.0162(6) 0.0218(6) -0.0032(5) 0.0025(5) 0.0006(5)
C1 0.0251(9) 0.0143(8) 0.0162(8) 0.0020(6) 0.0007(7) 0.0007(7)
C2 0.0175(8) 0.0163(8) 0.0161(8) 0.0020(6) 0.0038(6) 0.0000(7)
C3 0.0125(7) 0.0147(8) 0.0140(7) 0.0002(6) 0.0006(6) -0.0011(6)
C4 0.0126(8) 0.0152(8) 0.0193(8) 0.0004(6) -0.0011(6) -0.0026(6)
C5 0.0105(7) 0.0156(8) 0.0169(7) 0.0002(6) -0.0010(6) -0.0010(6)
C6 0.0126(8) 0.0126(8) 0.0135(7) -0.0014(6) 0.0002(6) 0.0007(6)
C7 0.0153(8) 0.0170(8) 0.0138(7) 0.0013(6) -0.0004(6) 0.0011(6)
C8 0.0190(9) 0.0221(9) 0.0170(8) 0.0058(6) 0.0031(7) 0.0026(7)
C9 0.0152(8) 0.0207(9) 0.0239(9) 0.0066(7) 0.0037(7) -0.0013(7)
C10 0.0117(8) 0.0188(9) 0.0188(8) 0.0024(6) 0.0003(6) -0.0009(6)
C11 0.0118(8) 0.0139(8) 0.0141(7) 0.0004(6) -0.0008(6) -0.0020(6)
C12 0.0110(7) 0.0141(8) 0.0136(7) -0.0011(6) 0.0001(6) -0.0004(6)
C13 0.0149(8) 0.0172(8) 0.0184(8) 0.0029(6) -0.0024(6) 0.0001(6)
C14 0.0174(8) 0.0174(8) 0.0147(7) 0.0006(7) -0.0036(6) 0.0018(7)
C15 0.0188(8) 0.0186(8) 0.0128(7) -0.0004(6) 0.0028(6) 0.0011(7)
C16 0.0165(8) 0.0157(8) 0.0193(8) 0.0010(6) -0.0002(7) -0.0008(7)
C17 0.0131(8) 0.0178(8) 0.0163(8) 0.0020(6) -0.0042(6) 0.0008(6)
C18 0.0211(9) 0.0206(9) 0.0229(8) -0.0045(7) 0.0012(7) 0.0038(7)
C19 0.0225(9) 0.0215(9) 0.0174(8) 0.0012(7) -0.0053(7) 0.0032(7)
C20 0.0166(8) 0.0142(8) 0.0162(8) -0.0011(6) -0.0037(6) -0.0012(6)
C21 0.0251(10) 0.0201(9) 0.0235(8) -0.0009(7) -0.0042(8) 0.0042(8)

loop_
_atom_type_symbol
_atom_type_description
_atom_type_scat_dispersion_real
_atom_type_scat_dispersion_imag
_atom_type_scat_source
C C 0.0181 0.0091 'International Tables Vol C Tables 4.2.6.8 and 6.1.1.4'
H H 0.0000 0.0000 'International Tables Vol C Tables 4.2.6.8 and 6.1.1.4'
O O 0.0492 0.0322 'International Tables Vol C Tables 4.2.6.8 and 6.1.1.4'

loop_
_geom_angle_atom_site_label_1
_geom_angle_atom_site_label_2
_geom_angle_atom_site_label_3
_geom_angle
C17 O3 C18 115.98(13)
O1 C1 C2 123.95(16)
O1 C1 C14 123.34(16)
C2 C1 C14 112.71(13)
C1 C2 H2A 109.6
C1 C2 H2B 109.6
C1 C2 C3 110.14(14)
H2A C2 H2B 108.1
C3 C2 H2A 109.6
C3 C2 H2B 109.6
C2 C3 C12 110.93(13)
C4 C3 C2 112.57(13)
C4 C3 C12 110.18(12)
C4 C3 C16 110.42(13)
C16 C3 C2 106.31(13)
C16 C3 C12 106.18(13)
C3 C4 H4A 109.0
C3 C4 H4B 109.0
C3 C4 C5 112.95(13)
H4A C4 H4B 107.8
C5 C4 H4A 109.0
C5 C4 H4B 109.0
C4 C5 H5A 109.7
C4 C5 H5B 109.7
C4 C5 C6 110.00(13)
H5A C5 H5B 108.2
C6 C5 H5A 109.7
C6 C5 H5B 109.7
C5 C6 H6 104.2
C5 C6 C7 117.21(13)
C5 C6 C11 111.33(12)
C7 C6 H6 104.2
C11 C6 H6 104.2
C11 C6 C7 114.10(13)
C8 C7 C6 108.21(13)
C8 C7 C19 107.88(13)
C17 C7 C6 115.57(13)
C17 C7 C8 108.87(14)
C17 C7 C19 106.12(13)
C19 C7 C6 109.95(14)
C7 C8 H8A 108.8
C7 C8 H8B 108.8
H8A C8 H8B 107.7
C9 C8 C7 113.75(13)
C9 C8 H8A 108.8
C9 C8 H8B 108.8
C8 C9 H9A 109.5
C8 C9 H9B 109.5
C8 C9 C10 110.57(14)
H9A C9 H9B 108.1
C10 C9 H9A 109.5
C10 C9 H9B 109.5
C9 C10 H10A 108.8
C9 C10 H10B 108.8
C9 C10 C11 113.86(14)
H10A C10 H10B 107.7
C11 C10 H10A 108.8
C11 C10 H10B 108.8
C6 C11 C12 106.99(12)
C10 C11 C6 108.98(12)
C10 C11 C12 106.13(13)
C20 C11 C6 111.88(13)
C20 C11 C10 109.06(13)
C20 C11 C12 113.56(12)
C3 C12 C11 116.80(13)
C3 C12 H12 105.1
C3 C12 C13 109.57(12)
C11 C12 H12 105.1
C13 C12 C11 114.09(12)
C13 C12 H12 105.1
C12 C13 H13A 109.5
C12 C13 H13B 109.5
H13A C13 H13B 108.1
C14 C13 C12 110.86(13)
C14 C13 H13A 109.5
C14 C13 H13B 109.5
C1 C14 C13 107.18(13)
C1 C14 H14 111.2
C13 C14 H14 111.2
C15 C14 C1 106.47(14)
C15 C14 C13 109.32(13)
C15 C14 H14 111.2
C16 C15 C14 112.14(14)
C21 C15 C14 122.86(15)
C21 C15 C16 124.99(16)
C3 C16 H16A 109.4
C3 C16 H16B 109.4
C15 C16 C3 111.16(14)
C15 C16 H16A 109.4
C15 C16 H16B 109.4
H16A C16 H16B 108.0
O2 C17 O3 122.99(15)
O2 C17 C7 125.25(15)
O3 C17 C7 111.68(14)
O3 C18 H18A 109.5
O3 C18 H18B 109.5
O3 C18 H18C 109.5
H18A C18 H18B 109.5
H18A C18 H18C 109.5
H18B C18 H18C 109.5
C7 C19 H19A 109.5
C7 C19 H19B 109.5
C7 C19 H19C 109.5
H19A C19 H19B 109.5
H19A C19 H19C 109.5
H19B C19 H19C 109.5
C11 C20 H20A 109.5
C11 C20 H20B 109.5
C11 C20 H20C 109.5
H20A C20 H20B 109.5
H20A C20 H20C 109.5
H20B C20 H20C 109.5
C15 C21 H21A 120.0
C15 C21 H21B 120.0
H21A C21 H21B 120.0

loop_
_geom_bond_atom_site_label_1
_geom_bond_atom_site_label_2
_geom_bond_distance
O1 C1 1.217(2)
O2 C17 1.203(2)
O3 C17 1.342(2)
O3 C18 1.440(2)
C1 C2 1.508(2)
C1 C14 1.516(2)
C2 H2A 0.9900
C2 H2B 0.9900
C2 C3 1.542(2)
C3 C4 1.527(2)
C3 C12 1.553(2)
C3 C16 1.536(2)
C4 H4A 0.9900
C4 H4B 0.9900
C4 C5 1.529(2)
C5 H5A 0.9900
C5 H5B 0.9900
C5 C6 1.539(2)
C6 H6 1.0000
C6 C7 1.563(2)
C6 C11 1.557(2)
C7 C8 1.535(2)
C7 C17 1.530(2)
C7 C19 1.546(2)
C8 H8A 0.9900
C8 H8B 0.9900
C8 C9 1.525(2)
C9 H9A 0.9900
C9 H9B 0.9900
C9 C10 1.528(2)
C10 H10A 0.9900
C10 H10B 0.9900
C10 C11 1.545(2)
C11 C12 1.562(2)
C11 C20 1.545(2)
C12 H12 1.0000
C12 C13 1.556(2)
C13 H13A 0.9900
C13 H13B 0.9900
C13 C14 1.547(2)
C14 H14 1.0000
C14 C15 1.509(2)
C15 C16 1.501(2)
C15 C21 1.341(2)
C16 H16A 0.9900
C16 H16B 0.9900
C18 H18A 0.9800
C18 H18B 0.9800
C18 H18C 0.9800
C19 H19A 0.9800
C19 H19B 0.9800
C19 H19C 0.9800
C20 H20A 0.9800
C20 H20B 0.9800
C20 H20C 0.9800
C21 H21A 0.9500
C21 H21B 0.9500

loop_
_geom_torsion_atom_site_label_1
_geom_torsion_atom_site_label_2
_geom_torsion_atom_site_label_3
_geom_torsion_atom_site_label_4
_geom_torsion
O1 C1 C2 C3 -175.30(17)
O1 C1 C14 C13 118.52(18)
O1 C1 C14 C15 -124.58(18)
C1 C2 C3 C4 178.32(13)
C1 C2 C3 C12 54.34(17)
C1 C2 C3 C16 -60.67(16)
C1 C14 C15 C16 -60.72(17)
C1 C14 C15 C21 118.05(18)
C2 C1 C14 C13 -61.81(17)
C2 C1 C14 C15 55.10(17)
C2 C3 C4 C5 -73.96(17)
C2 C3 C12 C11 76.44(16)
C2 C3 C12 C13 -55.23(17)
C2 C3 C16 C15 55.49(17)
C3 C4 C5 C6 -58.33(17)
C3 C12 C13 C14 -2.07(18)
C4 C3 C12 C11 -48.89(17)
C4 C3 C12 C13 179.44(12)
C4 C3 C16 C15 177.87(13)
C4 C5 C6 C7 -164.01(13)
C4 C5 C6 C11 62.07(16)
C5 C6 C7 C8 172.71(13)
C5 C6 C7 C17 -64.95(19)
C5 C6 C7 C19 55.12(18)
C5 C6 C11 C10 -171.15(13)
C5 C6 C11 C12 -56.80(16)
C5 C6 C11 C20 68.17(16)
C6 C7 C8 C9 55.39(19)
C6 C7 C17 O2 -131.90(17)
C6 C7 C17 O3 51.11(18)
C6 C11 C12 C3 51.59(16)
C6 C11 C12 C13 -178.85(12)
C7 C6 C11 C10 53.42(17)
C7 C6 C11 C12 167.76(12)
C7 C6 C11 C20 -67.27(17)
C7 C8 C9 C10 -56.1(2)
C8 C7 C17 O2 -9.9(2)
C8 C7 C17 O3 173.08(13)
C8 C9 C10 C11 54.47(19)
C9 C10 C11 C6 -52.73(18)
C9 C10 C11 C12 -167.64(13)
C9 C10 C11 C20 69.67(17)
C10 C11 C12 C3 167.85(13)
C10 C11 C12 C13 -62.59(16)
C11 C6 C7 C8 -54.60(17)
C11 C6 C7 C17 67.74(18)
C11 C6 C7 C19 -172.19(13)
C11 C12 C13 C14 -135.15(14)
C12 C3 C4 C5 50.44(17)
C12 C3 C16 C15 -62.70(16)
C12 C13 C14 C1 59.27(17)
C12 C13 C14 C15 -55.74(17)
C13 C14 C15 C16 54.75(18)
C13 C14 C15 C21 -126.49(18)
C14 C1 C2 C3 5.03(19)
C14 C15 C16 C3 4.79(19)
C16 C3 C4 C5 167.41(13)
C16 C3 C12 C11 -168.47(12)
C16 C3 C12 C13 59.86(16)
C17 C7 C8 C9 -70.95(17)
C18 O3 C17 O2 5.0(2)
C18 O3 C17 C7 -177.93(13)
C19 C7 C8 C9 174.30(14)
C19 C7 C17 O2 105.96(19)
C19 C7 C17 O3 -71.03(16)
C20 C11 C12 C3 -72.35(17)
C20 C11 C12 C13 57.21(17)
C21 C15 C16 C3 -173.94(17)
